data_1531011
loop_
_publ_author_name
'Yartys', V.A.'
'Semenenko, K.N.'
'Burnasheva, V.V.'

_publ_section_title
;
 Crystal structures of hydrides (deuterides) based on intermetallic
 compounds Zr V T (T= Fe, Cu, Nb) with structures of Mg Zn2 type
;
_journal_name_full 'Zhurnal Neorganicheskoi Khimii'
_journal_page_first 615
_journal_page_last 621
_journal_volume 29
_journal_year 1984
_chemical_formula_sum 'Cu D4 V Zr'
_chemical_name_systematic 'Zr V Cu D4'
_space_group_IT_number 194
_symmetry_space_group_name_Hall '-P 6c 2c'
_symmetry_space_group_name_H-M 'P 63/m m c'
_cell_angle_alpha 90
_cell_angle_beta 90
_cell_angle_gamma 120
_cell_formula_units_Z 4
_cell_length_a 5.468
_cell_length_b 5.468
_cell_length_c 8.94
_cell_volume 231.486
_citation_journal_id_ASTM ZNOKAQ
_cod_data_source_file Yartys_ZNOKAQ_1984_1056.cif
_cod_data_source_block D4Cu1V1Zr1
_cod_original_cell_volume 231.4862
_cod_original_formula_sum 'D4 Cu1 V1 Zr1'
_cod_database_code 1531011

loop_
_symmetry_equiv_pos_as_xyz
x,y,z
x-y,x,z+1/2
-y,x-y,z
-x,-y,z+1/2
-x+y,-x,z
y,-x+y,z+1/2
-y,-x,-z+1/2
x-y,-y,-z
x,x-y,-z+1/2
y,x,-z
-x+y,y,-z+1/2
-x,-x+y,-z
-x,-y,-z
-x+y,-x,-z-1/2
y,-x+y,-z
x,y,-z-1/2
x-y,x,-z
-y,x-y,-z-1/2
y,x,z-1/2
-x+y,y,z
-x,-x+y,z-1/2
-y,-x,z
x-y,-y,z-1/2
x,x-y,z

loop_
_atom_site_label
_atom_site_type_symbol
_atom_site_fract_x
_atom_site_fract_y
_atom_site_fract_z
_atom_site_occupancy
_atom_site_U_iso_or_equiv
D4 D 0 0 0.79 0.27 0.0
D2 D 0.296 0.331 0.915 0.34 0.0
Cu2 Cu 0.852 0.704 0.25 0.5 0.0
Zr1 Zr 0.3333 0.6667 0.05 1 0.0
D1 D 0.472 0.944 0.25 1 0.0
Cu1 Cu 0 0 0 0.5 0.0
V2 V 0.852 0.704 0.25 0.5 0.0
V1 V 0 0 0 0.5 0.0
D3 D 0.3333 0.6667 0.65 0.17 0.0
